data_1527787
loop_
_publ_author_name
'Meerschaut, A.'
'Palvadeau, P.'
'Rouxel, J.'

_publ_section_title
;
 Preparation et structure cristalline de I0.33 Nb Se4 (I4 Nb12 Se48)
;
_journal_name_full 'Journal of Solid State Chemistry'
_journal_page_first 21
_journal_page_last 27
_journal_volume 20
_journal_year 1977
_chemical_formula_sum 'I0.33 Nb Se4'
_chemical_name_systematic 'Nb Se4 I0.33'
_space_group_IT_number 128
_symmetry_space_group_name_Hall '-P 4 2n'
_symmetry_space_group_name_H-M 'P 4/m n c'
_cell_angle_alpha 90
_cell_angle_beta 90
_cell_angle_gamma 90
_cell_formula_units_Z 12
_cell_length_a 9.489
_cell_length_b 9.489
_cell_length_c 19.13
_cell_volume 1722.487
_citation_journal_id_ASTM JSSCBI
_cod_data_source_file Meerschaut_JSSCBI_1977_574.cif
_cod_data_source_block I0.33Nb1Se4
_cod_original_formula_sum 'I0.33 Nb1 Se4'
_cod_database_code 1527787

loop_
_symmetry_equiv_pos_as_xyz
x,y,z
-y,x,z
-x,-y,z
y,-x,z
x+1/2,-y+1/2,-z+1/2
y+1/2,x+1/2,-z+1/2
-x+1/2,y+1/2,-z+1/2
-y+1/2,-x+1/2,-z+1/2
-x,-y,-z
y,-x,-z
x,y,-z
-y,x,-z
-x-1/2,y-1/2,z-1/2
-y-1/2,-x-1/2,z-1/2
x-1/2,-y-1/2,z-1/2
y-1/2,x-1/2,z-1/2

loop_
_atom_site_label
_atom_site_type_symbol
_atom_site_fract_x
_atom_site_fract_y
_atom_site_fract_z
_atom_site_occupancy
_atom_site_U_iso_or_equiv
Nb2 Nb 0 0.5 0.25 1 0.0
I1 I 0 0 0.6297 1 0.0
Nb1 Nb 0 0.5 0.42 1 0.0
Se2 Se 0.391 0.8 0 1 0.0
Se3 Se 0.1265 0.6851 0.3394 1 0.0
Se1 Se 0.2754 0.018 0 1 0.0
Se4 Se 0.7844 0.5476 0.3283 1 0.0
